data_4130991
loop_
_publ_author_name
'Wang, Gang-Wei'
'McCreanor, Niall G.'
'Shaw, Megan H.'
'Whittingham, William G.'
'Bower, John F.'

_publ_section_title
;
 New Initiation Modes for Directed Carbonylative C-C Bond Activation:
 Rhodium-Catalyzed (3 + 1 + 2) Cycloadditions of Aminomethylcyclopropanes.
;
_journal_issue 41
_journal_name_full 'Journal of the American Chemical Society'
_journal_page_first 13501
_journal_page_last 13504
_journal_paper_doi 10.1021/jacs.6b08608
_journal_volume 138
_journal_year 2016
_chemical_formula_moiety 'C19 H27 N O3 S'
_chemical_formula_sum 'C19 H27 N O3 S'
_chemical_formula_weight 349.47
_space_group_crystal_system monoclinic
_space_group_IT_number 15
_space_group_name_Hall '-C 2yc'
_space_group_name_H-M_alt 'C 1 2/c 1'
_atom_sites_solution_hydrogens geom
_atom_sites_solution_primary iterative
_audit_creation_date 2016-06-06
_audit_creation_method
;
Olex2 1.2
(compiled 2016.02.19 svn.r3266 for OlexSys, GUI svn.r5155)
;
_cell_angle_alpha 90
_cell_angle_beta 97.444(2)
_cell_angle_gamma 90
_cell_formula_units_Z 8
_cell_length_a 28.7207(9)
_cell_length_b 12.1769(3)
_cell_length_c 10.4303(3)
_cell_measurement_reflns_used 2248
_cell_measurement_temperature 100(2)
_cell_measurement_theta_max 24.45
_cell_measurement_theta_min 2.61
_cell_volume 3617.04(18)
_computing_cell_refinement 'SAINT v8.34A (Bruker, 2013)'
_computing_data_reduction 'SAINT v8.34A (Bruker, 2013)'
_computing_molecular_graphics 'Olex2 (Dolomanov et al., 2009)'
_computing_publication_material 'Olex2 (Dolomanov et al., 2009)'
_computing_structure_refinement 'ShelXL (Sheldrick, 2015)'
_computing_structure_solution
;
Superflip (Palatinus & Chapuis, 2007;Palatinus & van der Lee, 2008;
Palatinus et al., 2012)
;
_diffrn_ambient_temperature 100(2)
_diffrn_detector 'Bruker area detector'
_diffrn_detector_type 'CCD area detector'
_diffrn_measured_fraction_theta_full 1.000
_diffrn_measured_fraction_theta_max 0.999
_diffrn_measurement_device 'Bruker Apex II kappa CCD area detector'
_diffrn_measurement_device_type 'Bruker Apex II kappa CCD area detector'
_diffrn_measurement_method '\f and \w scans'
_diffrn_radiation_monochromator graphite
_diffrn_radiation_type MoK\a
_diffrn_radiation_wavelength 0.71073
_diffrn_reflns_av_R_equivalents 0.0596
_diffrn_reflns_av_unetI/netI 0.0589
_diffrn_reflns_Laue_measured_fraction_full 1.000
_diffrn_reflns_Laue_measured_fraction_max 0.999
_diffrn_reflns_limit_h_max 36
_diffrn_reflns_limit_h_min -37
_diffrn_reflns_limit_k_max 16
_diffrn_reflns_limit_k_min -15
_diffrn_reflns_limit_l_max 13
_diffrn_reflns_limit_l_min -13
_diffrn_reflns_number 15701
_diffrn_reflns_point_group_measured_fraction_full 1.000
_diffrn_reflns_point_group_measured_fraction_max 0.999
_diffrn_reflns_theta_full 26.000
_diffrn_reflns_theta_max 27.939
_diffrn_reflns_theta_min 1.819
_diffrn_source 'fine-focus sealed tube'
_diffrn_standards_number 0
_exptl_absorpt_coefficient_mu 0.196
_exptl_absorpt_correction_T_max 0.7456
_exptl_absorpt_correction_T_min 0.5799
_exptl_absorpt_correction_type multi-scan
_exptl_absorpt_process_details
;
SADABS-2014/4 (Bruker,2014/4) was used for absorption correction.
wR2(int) was 0.0659 before and 0.0506 after correction.
The Ratio of minimum to maximum transmission is 0.7778.
The \l/2 correction factor is 0.00150.
;
_exptl_crystal_colour colourless
_exptl_crystal_colour_primary colourless
_exptl_crystal_density_diffrn 1.284
_exptl_crystal_description plate
_exptl_crystal_F_000 1504
_exptl_crystal_size_max 0.38
_exptl_crystal_size_mid 0.33
_exptl_crystal_size_min 0.11
_refine_diff_density_max 0.411
_refine_diff_density_min -0.379
_refine_diff_density_rms 0.060
_refine_ls_extinction_method none
_refine_ls_goodness_of_fit_ref 1.032
_refine_ls_hydrogen_treatment constr
_refine_ls_matrix_type full
_refine_ls_number_parameters 259
_refine_ls_number_reflns 4345
_refine_ls_number_restraints 132
_refine_ls_restrained_S_all 1.040
_refine_ls_R_factor_all 0.0863
_refine_ls_R_factor_gt 0.0519
_refine_ls_shift/su_max 0.001
_refine_ls_shift/su_mean 0.000
_refine_ls_structure_factor_coef Fsqd
_refine_ls_weighting_details 'w=1/[\s^2^(Fo^2^)+(0.0544P)^2^+3.6940P] where P=(Fo^2^+2Fc^2^)/3'
_refine_ls_weighting_scheme calc
_refine_ls_wR_factor_gt 0.1165
_refine_ls_wR_factor_ref 0.1312
_reflns_Friedel_coverage 0.000
_reflns_number_gt 2987
_reflns_number_total 4345
_reflns_threshold_expression 'I > 2\s(I)'
_cod_data_source_file ja6b08608_si_008.cif
_cod_data_source_block testm1
_cod_database_code 4130991
_shelxl_version_number 2013-4
_shelx_space_group_comment
;
The symmetry employed for this shelxl refinement is uniquely defined
by the following loop, which should always be used as a source of
symmetry information in preference to the above space-group names.
They are only intended as comments.
;
_olex2_refinement_description
;
1. Fixed Uiso
 At 1.2 times of:
  All C(H) groups, All C(H,H) groups, All C(H,H,H,H) groups
 At 1.5 times of:
  All C(H,H,H) groups
2. Restrained distances
 C7-C6A
 1.53 with sigma of 0.01
 C6A-C5
 1.59 with sigma of 0.01
 C9A-C10A = C9A-C6A
 1.55 with sigma of 0.01
 C11A-C10A = C12A-C11A
 1.55 with sigma of 0.01
3. Uiso/Uaniso restraints and constraints
C6 \\sim C9 \\sim C10 \\sim C11 \\sim C12 \\sim C6A \\sim C9A \\sim C10A \\sim
C12A \\sim C11A: within 2A with sigma of 0.003 and sigma for terminal atoms of
0.006
Uanis(C11) = Uanis(C11A)
4. Others
 Fixed Sof: H5AA(0.79981) H5AB(0.79981) H5BC(0.20019) H5BD(0.20019)
 C6(0.79981) H6(0.79981) C9(0.79981) H9A(0.79981) H9B(0.79981) C10(0.79981)
 H10A(0.79981) H10B(0.79981) C11(0.79981) H11A(0.79981) H11B(0.79981)
 C12(0.79981) H12A(0.79981) H12B(0.79981) H12C(0.79981) C6A(0.20019)
 H6A(0.20019) C9A(0.20019) H9AA(0.20019) H9AB(0.20019) C10A(0.20019)
 H10C(0.20019) H10D(0.20019) C12A(0.20019) H12D(0.20019) H12E(0.20019)
 H12F(0.20019) C11A(0.20019) H11C(0.20019) H11D(0.20019)
5.a Ternary CH refined with riding coordinates:
 C2(H2), C3(H3), C6(H6), C6A(H6A)
5.b Secondary CH2 refined with riding coordinates:
 C1(H1A,H1B), C4(H4A,H4B), C5(H5AA,H5AB), C5(H5BC,H5BD), C8(H8A,H8B), C9(H9A,
 H9B), C10(H10A,H10B), C11(H11A,H11B), C9A(H9AA,H9AB), C10A(H10C,H10D),
 C11A(H11C,H11D)
5.c Aromatic/amide H refined with riding coordinates:
 C14(H14), C15(H15), C17(H17), C18(H18)
5.d Idealised Me refined as rotating group:
 C12(H12A,H12B,H12C), C19(H19A,H19B,H19C), C12A(H12D,H12E,H12F)
;
_olex2_submission_special_instructions 'No special instructions were received'

loop_
_space_group_symop_operation_xyz
'x, y, z'
'-x, y, -z+1/2'
'x+1/2, y+1/2, z'
'-x+1/2, y+1/2, -z+1/2'
'-x, -y, -z'
'x, -y, z-1/2'
'-x+1/2, -y+1/2, -z'
'x+1/2, -y+1/2, z-1/2'

loop_
_atom_site_label
_atom_site_type_symbol
_atom_site_fract_x
_atom_site_fract_y
_atom_site_fract_z
_atom_site_U_iso_or_equiv
_atom_site_adp_type
_atom_site_occupancy
_atom_site_site_symmetry_order
_atom_site_calc_flag
_atom_site_refinement_flags_posn
_atom_site_refinement_flags_adp
_atom_site_refinement_flags_occupancy
_atom_site_disorder_assembly
_atom_site_disorder_group
S1 S 0.84107(2) 0.61628(5) 0.50344(5) 0.02231(15) Uani 1 1 d . . . . .
O1 O 0.86029(6) 0.72450(13) 0.49459(15) 0.0295(4) Uani 1 1 d . . . . .
O2 O 0.82914(6) 0.55149(13) 0.38912(14) 0.0261(4) Uani 1 1 d . . . . .
O3 O 0.67445(6) 0.68579(13) 0.98014(14) 0.0283(4) Uani 1 1 d . . . . .
N1 N 0.79305(6) 0.63008(14) 0.56773(17) 0.0218(4) Uani 1 1 d . . . . .
C1 C 0.76436(8) 0.53193(18) 0.5863(2) 0.0236(5) Uani 1 1 d . . . . .
H1A H 0.7823 0.4771 0.6391 0.028 Uiso 1 1 calc R . . . .
H1B H 0.7516 0.4994 0.5043 0.028 Uiso 1 1 calc R . . . .
C2 C 0.72614(8) 0.58169(18) 0.6555(2) 0.0245(5) Uani 1 1 d . . . . .
H2 H 0.7059 0.6265 0.5931 0.029 Uiso 1 1 calc R . . . .
C3 C 0.75428(8) 0.65857(17) 0.7509(2) 0.0223(5) Uani 1 1 d . . . . .
H3 H 0.7723 0.6137 0.8177 0.027 Uiso 1 1 calc R . . . .
C4 C 0.78868(8) 0.71290(18) 0.6713(2) 0.0249(5) Uani 1 1 d . . . . .
H4A H 0.7764 0.7819 0.6349 0.030 Uiso 1 1 calc R . . . .
H4B H 0.8187 0.7260 0.7231 0.030 Uiso 1 1 calc R . . . .
C5 C 0.69533(9) 0.5068(2) 0.7219(2) 0.0346(6) Uani 1 1 d D . . . .
H5AA H 0.7141 0.4650 0.7889 0.042 Uiso 0.7998 1 calc R . P A 1
H5AB H 0.6791 0.4557 0.6602 0.042 Uiso 0.7998 1 calc R . P A 1
H5BC H 0.7146 0.4449 0.7546 0.042 Uiso 0.2002 1 calc R . P B 2
H5BD H 0.6716 0.4782 0.6557 0.042 Uiso 0.2002 1 calc R . P B 2
C6 C 0.65876(10) 0.5803(2) 0.7831(3) 0.0233(6) Uani 0.7998 1 d . U P C 1
H6 H 0.6398 0.6197 0.7128 0.028 Uiso 0.7998 1 calc R . P C 1
C7 C 0.68504(8) 0.66553(19) 0.8732(2) 0.0252(5) Uani 1 1 d D . . . .
C8 C 0.72174(8) 0.73270(18) 0.8166(2) 0.0241(5) Uani 1 1 d . . . . .
H8A H 0.7400 0.7742 0.8848 0.029 Uiso 1 1 calc R . . . .
H8B H 0.7064 0.7844 0.7541 0.029 Uiso 1 1 calc R . . . .
C9 C 0.62546(11) 0.5129(2) 0.8554(3) 0.0287(5) Uani 0.7998 1 d . U P C 1
H9A H 0.6437 0.4780 0.9290 0.034 Uiso 0.7998 1 calc R . P C 1
H9B H 0.6036 0.5627 0.8887 0.034 Uiso 0.7998 1 calc R . P C 1
C10 C 0.59743(11) 0.4245(3) 0.7756(3) 0.0309(6) Uani 0.7998 1 d . U P C 1
H10A H 0.6193 0.3739 0.7433 0.037 Uiso 0.7998 1 calc R . P C 1
H10B H 0.5794 0.3834 0.8319 0.037 Uiso 0.7998 1 calc R . P C 1
C11 C 0.56419(13) 0.4671(3) 0.6623(4) 0.0377(6) Uani 0.7998 1 d . U P C 1
H11A H 0.5818 0.5093 0.6060 0.045 Uiso 0.7998 1 calc R . P C 1
H11B H 0.5414 0.5157 0.6938 0.045 Uiso 0.7998 1 calc R . P C 1
C12 C 0.53830(16) 0.3735(4) 0.5850(5) 0.0489(11) Uani 0.7998 1 d . U P C 1
H12A H 0.5160 0.4036 0.5177 0.073 Uiso 0.7998 1 calc GR . P C 1
H12B H 0.5222 0.3293 0.6415 0.073 Uiso 0.7998 1 calc GR . P C 1
H12C H 0.5605 0.3289 0.5473 0.073 Uiso 0.7998 1 calc GR . P C 1
C13 C 0.88022(7) 0.53841(19) 0.6112(2) 0.0223(5) Uani 1 1 d . . . . .
C14 C 0.90908(8) 0.5906(2) 0.7106(2) 0.0287(5) Uani 1 1 d . . . . .
H14 H 0.9094 0.6668 0.7169 0.034 Uiso 1 1 calc R . . . .
C15 C 0.93729(8) 0.5276(2) 0.8001(2) 0.0343(6) Uani 1 1 d . . . . .
H15 H 0.9565 0.5623 0.8665 0.041 Uiso 1 1 calc R . . . .
C16 C 0.93744(8) 0.4133(2) 0.7927(2) 0.0311(6) Uani 1 1 d . . . . .
C17 C 0.90900(8) 0.3633(2) 0.6917(2) 0.0286(5) Uani 1 1 d . . . . .
H17 H 0.9091 0.2872 0.6844 0.034 Uiso 1 1 calc R . . . .
C18 C 0.88034(8) 0.42493(19) 0.6010(2) 0.0245(5) Uani 1 1 d . . . . .
H18 H 0.8614 0.3902 0.5341 0.029 Uiso 1 1 calc R . . . .
C19 C 0.96736(9) 0.3455(3) 0.8924(3) 0.0431(7) Uani 1 1 d . . . . .
H19A H 0.9990 0.3726 0.9023 0.065 Uiso 1 1 calc GR . . . .
H19B H 0.9670 0.2702 0.8649 0.065 Uiso 1 1 calc GR . . . .
H19C H 0.9551 0.3505 0.9736 0.065 Uiso 1 1 calc GR . . . .
C6A C 0.6698(3) 0.5470(7) 0.8324(9) 0.0273(11) Uani 0.2002 1 d D U P C 2
H6A H 0.6703 0.4953 0.9045 0.033 Uiso 0.2002 1 calc R . P C 2
C9A C 0.6215(4) 0.5604(9) 0.7510(11) 0.0284(9) Uani 0.2002 1 d D U P C 2
H9AA H 0.6252 0.6016 0.6733 0.034 Uiso 0.2002 1 calc R . P C 2
H9AB H 0.6011 0.6023 0.8000 0.034 Uiso 0.2002 1 calc R . P C 2
C10A C 0.5980(4) 0.4483(9) 0.7123(13) 0.0324(9) Uani 0.2002 1 d D U P C 2
H10C H 0.6177 0.4078 0.6599 0.039 Uiso 0.2002 1 calc R . P C 2
H10D H 0.5957 0.4057 0.7898 0.039 Uiso 0.2002 1 calc R . P C 2
C12A C 0.5248(7) 0.3509(15) 0.598(2) 0.044(2) Uani 0.2002 1 d D U P C 2
H12D H 0.5477 0.3001 0.5741 0.066 Uiso 0.2002 1 calc GR . P C 2
H12E H 0.5007 0.3618 0.5264 0.066 Uiso 0.2002 1 calc GR . P C 2
H12F H 0.5110 0.3220 0.6703 0.066 Uiso 0.2002 1 calc GR . P C 2
C11A C 0.5488(5) 0.4620(13) 0.6364(17) 0.0377(6) Uani 0.2002 1 d D U P C 2
H11C H 0.5513 0.5042 0.5587 0.045 Uiso 0.2002 1 calc R . P C 2
H11D H 0.5293 0.5032 0.6886 0.045 Uiso 0.2002 1 calc R . P C 2

loop_
_atom_site_aniso_label
_atom_site_aniso_U_11
_atom_site_aniso_U_22
_atom_site_aniso_U_33
_atom_site_aniso_U_23
_atom_site_aniso_U_13
_atom_site_aniso_U_12
S1 0.0260(3) 0.0233(3) 0.0173(3) 0.0036(2) 0.0017(2) -0.0009(2)
O1 0.0341(9) 0.0249(9) 0.0295(8) 0.0068(7) 0.0047(7) -0.0028(7)
O2 0.0321(9) 0.0301(9) 0.0159(7) -0.0003(6) 0.0022(6) 0.0003(7)
O3 0.0385(10) 0.0276(9) 0.0186(8) -0.0017(6) 0.0037(7) 0.0015(7)
N1 0.0259(10) 0.0177(9) 0.0218(9) -0.0006(7) 0.0031(8) -0.0027(8)
C1 0.0273(12) 0.0215(11) 0.0218(11) -0.0028(9) 0.0016(9) -0.0030(9)
C2 0.0293(12) 0.0228(11) 0.0208(11) -0.0044(9) 0.0017(9) -0.0018(9)
C3 0.0288(12) 0.0188(11) 0.0184(10) 0.0012(8) -0.0005(9) -0.0008(9)
C4 0.0322(13) 0.0211(11) 0.0214(11) -0.0016(9) 0.0031(10) -0.0023(9)
C5 0.0432(15) 0.0321(13) 0.0310(13) -0.0130(11) 0.0138(11) -0.0141(11)
C6 0.0269(13) 0.0265(13) 0.0161(11) -0.0006(10) 0.0009(10) -0.0007(11)
C7 0.0274(12) 0.0263(12) 0.0210(11) -0.0044(9) -0.0004(9) 0.0034(10)
C8 0.0332(13) 0.0206(11) 0.0172(10) -0.0008(9) -0.0016(9) 0.0004(9)
C9 0.0298(12) 0.0310(12) 0.0252(11) 0.0013(10) 0.0028(10) -0.0014(10)
C10 0.0303(12) 0.0329(12) 0.0296(12) -0.0010(11) 0.0036(11) -0.0030(11)
C11 0.0348(14) 0.0403(12) 0.0360(13) -0.0047(11) -0.0026(11) -0.0038(12)
C12 0.046(2) 0.053(2) 0.046(2) -0.0050(18) -0.0031(19) -0.0167(18)
C13 0.0212(11) 0.0283(12) 0.0172(10) 0.0032(9) 0.0021(9) 0.0000(9)
C14 0.0278(12) 0.0313(13) 0.0262(12) 0.0007(10) 0.0009(10) -0.0030(10)
C15 0.0271(13) 0.0511(16) 0.0228(12) -0.0016(11) -0.0044(10) -0.0021(12)
C16 0.0222(12) 0.0466(15) 0.0245(12) 0.0099(11) 0.0028(10) 0.0046(11)
C17 0.0263(12) 0.0305(13) 0.0299(12) 0.0065(10) 0.0073(10) 0.0043(10)
C18 0.0238(12) 0.0297(12) 0.0201(10) -0.0002(9) 0.0033(9) -0.0011(10)
C19 0.0300(14) 0.0621(19) 0.0364(15) 0.0164(13) 0.0013(12) 0.0098(13)
C6A 0.030(2) 0.030(2) 0.021(2) -0.0002(18) 0.0015(19) -0.0014(19)
C9A 0.0291(16) 0.0311(16) 0.0247(16) -0.0010(15) 0.0028(15) -0.0021(15)
C10A 0.0313(16) 0.0350(16) 0.0300(16) -0.0027(15) 0.0006(16) -0.0027(15)
C12A 0.041(4) 0.047(4) 0.043(3) -0.009(3) -0.001(4) -0.012(4)
C11A 0.0348(14) 0.0403(12) 0.0360(13) -0.0047(11) -0.0026(11) -0.0038(12)

loop_
_atom_type_symbol
_atom_type_description
_atom_type_scat_dispersion_real
_atom_type_scat_dispersion_imag
_atom_type_scat_source
C C 0.0033 0.0016 'International Tables Vol C Tables 4.2.6.8 and 6.1.1.4'
H H 0.0000 0.0000 'International Tables Vol C Tables 4.2.6.8 and 6.1.1.4'
N N 0.0061 0.0033 'International Tables Vol C Tables 4.2.6.8 and 6.1.1.4'
O O 0.0106 0.0060 'International Tables Vol C Tables 4.2.6.8 and 6.1.1.4'
S S 0.1246 0.1234 'International Tables Vol C Tables 4.2.6.8 and 6.1.1.4'

loop_
_geom_angle_atom_site_label_1
_geom_angle_atom_site_label_2
_geom_angle_atom_site_label_3
_geom_angle
O1 S1 N1 106.65(10)
O1 S1 C13 108.43(10)
O2 S1 O1 120.26(10)
O2 S1 N1 106.08(9)
O2 S1 C13 107.37(10)
N1 S1 C13 107.43(10)
C1 N1 S1 119.31(14)
C1 N1 C4 110.50(17)
C4 N1 S1 121.68(15)
N1 C1 H1A 111.6
N1 C1 H1B 111.6
N1 C1 C2 100.92(17)
H1A C1 H1B 109.4
C2 C1 H1A 111.6
C2 C1 H1B 111.6
C1 C2 H2 108.1
C1 C2 C3 101.62(18)
C3 C2 H2 108.1
C5 C2 C1 118.9(2)
C5 C2 H2 108.1
C5 C2 C3 111.53(18)
C2 C3 H3 108.0
C2 C3 C4 103.78(17)
C2 C3 C8 110.75(19)
C4 C3 H3 108.0
C4 C3 C8 117.84(18)
C8 C3 H3 108.0
N1 C4 C3 102.84(17)
N1 C4 H4A 111.2
N1 C4 H4B 111.2
C3 C4 H4A 111.2
C3 C4 H4B 111.2
H4A C4 H4B 109.1
C2 C5 H5AA 110.2
C2 C5 H5AB 110.2
C2 C5 H5BC 106.9
C2 C5 H5BD 106.9
C2 C5 C6 107.8(2)
C2 C5 C6A 121.5(4)
H5AA C5 H5AB 108.5
H5BC C5 H5BD 106.7
C6 C5 H5AA 110.2
C6 C5 H5AB 110.2
C6A C5 H5BC 106.9
C6A C5 H5BD 106.9
C5 C6 H6 108.0
C7 C6 C5 109.4(2)
C7 C6 H6 108.0
C9 C6 C5 112.7(2)
C9 C6 H6 108.0
C9 C6 C7 110.5(2)
O3 C7 C6 122.5(2)
O3 C7 C8 121.1(2)
O3 C7 C6A 110.1(4)
C8 C7 C6 116.12(19)
C8 C7 C6A 125.6(4)
C3 C8 H8A 109.5
C3 C8 H8B 109.5
C7 C8 C3 110.71(18)
C7 C8 H8A 109.5
C7 C8 H8B 109.5
H8A C8 H8B 108.1
C6 C9 H9A 108.4
C6 C9 H9B 108.4
H9A C9 H9B 107.5
C10 C9 C6 115.4(2)
C10 C9 H9A 108.4
C10 C9 H9B 108.4
C9 C10 H10A 108.6
C9 C10 H10B 108.6
H10A C10 H10B 107.5
C11 C10 C9 114.8(3)
C11 C10 H10A 108.6
C11 C10 H10B 108.6
C10 C11 H11A 109.3
C10 C11 H11B 109.3
C10 C11 C12 111.7(3)
H11A C11 H11B 107.9
C12 C11 H11A 109.3
C12 C11 H11B 109.3
C11 C12 H12A 109.5
C11 C12 H12B 109.5
C11 C12 H12C 109.5
H12A C12 H12B 109.5
H12A C12 H12C 109.5
H12B C12 H12C 109.5
C14 C13 S1 119.90(18)
C18 C13 S1 119.74(17)
C18 C13 C14 120.3(2)
C13 C14 H14 120.4
C15 C14 C13 119.2(2)
C15 C14 H14 120.4
C14 C15 H15 119.3
C14 C15 C16 121.4(2)
C16 C15 H15 119.3
C15 C16 C19 121.0(2)
C17 C16 C15 118.3(2)
C17 C16 C19 120.8(2)
C16 C17 H17 119.4
C16 C17 C18 121.2(2)
C18 C17 H17 119.4
C13 C18 C17 119.6(2)
C13 C18 H18 120.2
C17 C18 H18 120.2
C16 C19 H19A 109.5
C16 C19 H19B 109.5
C16 C19 H19C 109.5
H19A C19 H19B 109.5
H19A C19 H19C 109.5
H19B C19 H19C 109.5
C5 C6A C7 111.1(6)
C5 C6A H6A 114.4
C5 C6A C9A 96.0(7)
C7 C6A H6A 114.4
C9A C6A C7 104.7(7)
C9A C6A H6A 114.4
C6A C9A H9AA 109.1
C6A C9A H9AB 109.1
C6A C9A C10A 112.4(8)
H9AA C9A H9AB 107.9
C10A C9A H9AA 109.1
C10A C9A H9AB 109.1
C9A C10A H10C 109.2
C9A C10A H10D 109.2
H10C C10A H10D 107.9
C11A C10A C9A 112.2(10)
C11A C10A H10C 109.2
C11A C10A H10D 109.2
H12D C12A H12E 109.5
H12D C12A H12F 109.5
H12E C12A H12F 109.5
C11A C12A H12D 109.5
C11A C12A H12E 109.5
C11A C12A H12F 109.5
C10A C11A C12A 112.8(13)
C10A C11A H11C 109.0
C10A C11A H11D 109.0
C12A C11A H11C 109.0
C12A C11A H11D 109.0
H11C C11A H11D 107.8

loop_
_geom_bond_atom_site_label_1
_geom_bond_atom_site_label_2
_geom_bond_distance
S1 O1 1.4363(16)
S1 O2 1.4338(15)
S1 N1 1.6186(19)
S1 C13 1.760(2)
O3 C7 1.219(3)
N1 C1 1.479(3)
N1 C4 1.495(3)
C1 H1A 0.9700
C1 H1B 0.9700
C1 C2 1.516(3)
C2 H2 0.9800
C2 C3 1.521(3)
C2 C5 1.502(3)
C3 H3 0.9800
C3 C4 1.522(3)
C3 C8 1.524(3)
C4 H4A 0.9700
C4 H4B 0.9700
C5 H5AA 0.9700
C5 H5AB 0.9700
C5 H5BC 0.9700
C5 H5BD 0.9700
C5 C6 1.577(4)
C5 C6A 1.525(8)
C6 H6 0.9800
C6 C7 1.532(4)
C6 C9 1.531(4)
C7 C8 1.513(3)
C7 C6A 1.551(8)
C8 H8A 0.9700
C8 H8B 0.9700
C9 H9A 0.9700
C9 H9B 0.9700
C9 C10 1.525(4)
C10 H10A 0.9700
C10 H10B 0.9700
C10 C11 1.511(5)
C11 H11A 0.9700
C11 H11B 0.9700
C11 C12 1.533(5)
C12 H12A 0.9600
C12 H12B 0.9600
C12 H12C 0.9600
C13 C14 1.394(3)
C13 C18 1.386(3)
C14 H14 0.9300
C14 C15 1.385(3)
C15 H15 0.9300
C15 C16 1.395(4)
C16 C17 1.388(3)
C16 C19 1.507(3)
C17 H17 0.9300
C17 C18 1.390(3)
C18 H18 0.9300
C19 H19A 0.9600
C19 H19B 0.9600
C19 H19C 0.9600
C6A H6A 0.9800
C6A C9A 1.539(9)
C9A H9AA 0.9700
C9A H9AB 0.9700
C9A C10A 1.553(9)
C10A H10C 0.9700
C10A H10D 0.9700
C10A C11A 1.537(9)
C12A H12D 0.9600
C12A H12E 0.9600
C12A H12F 0.9600
C12A C11A 1.547(9)
C11A H11C 0.9700
C11A H11D 0.9700

loop_
_geom_torsion_atom_site_label_1
_geom_torsion_atom_site_label_2
_geom_torsion_atom_site_label_3
_geom_torsion_atom_site_label_4
_geom_torsion
S1 N1 C1 C2 176.33(14)
S1 N1 C4 C3 -149.19(15)
S1 C13 C14 C15 175.49(18)
S1 C13 C18 C17 -175.63(17)
O1 S1 N1 C1 178.41(15)
O1 S1 N1 C4 -36.66(18)
O1 S1 C13 C14 28.3(2)
O1 S1 C13 C18 -155.28(18)
O2 S1 N1 C1 49.09(17)
O2 S1 N1 C4 -165.98(15)
O2 S1 C13 C14 159.64(18)
O2 S1 C13 C18 -23.9(2)
O3 C7 C8 C3 137.3(2)
O3 C7 C6A C5 -162.3(5)
O3 C7 C6A C9A 95.2(7)
N1 S1 C13 C14 -86.64(19)
N1 S1 C13 C18 89.80(19)
N1 C1 C2 C3 -42.6(2)
N1 C1 C2 C5 -165.4(2)
C1 N1 C4 C3 -1.5(2)
C1 C2 C3 C4 43.0(2)
C1 C2 C3 C8 170.42(17)
C1 C2 C5 C6 -179.2(2)
C1 C2 C5 C6A 156.5(5)
C2 C3 C4 N1 -25.6(2)
C2 C3 C8 C7 51.8(2)
C2 C5 C6 C7 -56.0(3)
C2 C5 C6 C9 -179.4(2)
C2 C5 C6A C7 -6.8(9)
C2 C5 C6A C9A 101.6(6)
C3 C2 C5 C6 63.1(3)
C3 C2 C5 C6A 38.7(6)
C4 N1 C1 C2 27.8(2)
C4 C3 C8 C7 171.01(18)
C5 C2 C3 C4 170.7(2)
C5 C2 C3 C8 -61.9(3)
C5 C6 C7 O3 -135.3(2)
C5 C6 C7 C8 51.2(3)
C5 C6 C7 C6A -67.0(8)
C5 C6 C9 C10 -56.9(3)
C5 C6A C9A C10A 72.0(10)
C6 C5 C6A C7 -70.5(8)
C6 C5 C6A C9A 37.8(7)
C6 C7 C8 C3 -49.0(3)
C6 C7 C6A C5 74.3(8)
C6 C7 C6A C9A -28.2(7)
C6 C9 C10 C11 -62.6(4)
C7 C6 C9 C10 -179.7(2)
C7 C6A C9A C10A -174.3(9)
C8 C3 C4 N1 -148.40(18)
C8 C7 C6A C5 -2.5(9)
C8 C7 C6A C9A -105.0(6)
C9 C6 C7 O3 -10.6(4)
C9 C6 C7 C8 175.8(2)
C9 C6 C7 C6A 57.7(8)
C9 C10 C11 C12 178.5(3)
C13 S1 N1 C1 -65.50(18)
C13 S1 N1 C4 79.43(18)
C13 C14 C15 C16 0.0(4)
C14 C13 C18 C17 0.8(3)
C14 C15 C16 C17 1.0(4)
C14 C15 C16 C19 -178.5(2)
C15 C16 C17 C18 -1.2(3)
C16 C17 C18 C13 0.3(3)
C18 C13 C14 C15 -0.9(3)
C19 C16 C17 C18 178.3(2)
C6A C5 C6 C7 70.7(8)
C6A C5 C6 C9 -52.7(8)
C6A C7 C8 C3 -20.5(6)
C6A C9A C10A C11A 177.3(12)
C9A C10A C11A C12A -179.5(14)
